data_1560503
loop_
_publ_author_name
'Lu, Xiao-Long'
'Qiu, Yuanyou'
'Yang, Baochao'
'He, Haibing'
'Gao, Shuanhu'

_publ_section_title
;
 Asymmetric total synthesis of (+)-xestoquinone and (+)-adociaquinones A
 and B
;
_journal_issue 13
_journal_name_full 'Chemical Science'
_journal_page_first 4747
_journal_page_last 4752
_journal_paper_doi 10.1039/D0SC07089K
_journal_volume 12
_journal_year 2021
_chemical_absolute_configuration ad
_chemical_formula_moiety 'C22 H20 O4'
_chemical_formula_sum 'C22 H20 O4'
_chemical_formula_weight 348.38
_space_group_crystal_system orthorhombic
_space_group_IT_number 19
_space_group_name_Hall 'P 2ac 2ab'
_space_group_name_H-M_alt 'P 21 21 21'
_atom_sites_solution_hydrogens geom
_audit_creation_method SHELXL-2016/6
_audit_update_record
;
2020-12-17 deposited with the CCDC.	2021-02-19 downloaded from the CCDC.
;
_cell_angle_alpha 90
_cell_angle_beta 90
_cell_angle_gamma 90
_cell_formula_units_Z 4
_cell_length_a 9.1038(3)
_cell_length_b 11.1728(4)
_cell_length_c 17.3015(6)
_cell_measurement_reflns_used 9691
_cell_measurement_temperature 295(2)
_cell_measurement_theta_max 68.14
_cell_measurement_theta_min 3.96
_cell_volume 1759.82(11)
_computing_structure_refinement 'SHELXL-2016/6 (Sheldrick, 2016)'
_computing_structure_solution 'SHELXT 2014/5 (Sheldrick, 2014)'
_diffrn_ambient_temperature 295(2)
_diffrn_measured_fraction_theta_full 0.994
_diffrn_measured_fraction_theta_max 0.994
_diffrn_measurement_device_type 'Bruker D8 Venture'
_diffrn_measurement_method '\f and \w scans'
_diffrn_radiation_type CuK\a
_diffrn_radiation_wavelength 1.54178
_diffrn_reflns_av_R_equivalents 0.0271
_diffrn_reflns_av_unetI/netI 0.0147
_diffrn_reflns_Laue_measured_fraction_full 0.994
_diffrn_reflns_Laue_measured_fraction_max 0.994
_diffrn_reflns_limit_h_max 10
_diffrn_reflns_limit_h_min -10
_diffrn_reflns_limit_k_max 13
_diffrn_reflns_limit_k_min -10
_diffrn_reflns_limit_l_max 20
_diffrn_reflns_limit_l_min -20
_diffrn_reflns_number 24351
_diffrn_reflns_point_group_measured_fraction_full 0.995
_diffrn_reflns_point_group_measured_fraction_max 0.995
_diffrn_reflns_theta_full 67.679
_diffrn_reflns_theta_max 68.224
_diffrn_reflns_theta_min 4.711
_exptl_absorpt_coefficient_mu 0.729
_exptl_crystal_colour 'clear light yellow'
_exptl_crystal_density_diffrn 1.315
_exptl_crystal_description block
_exptl_crystal_F_000 736
_exptl_crystal_size_max 0.200
_exptl_crystal_size_mid 0.200
_exptl_crystal_size_min 0.200
_exptl_transmission_factor_max 0.7531
_exptl_transmission_factor_min 0.6811
_refine_diff_density_max 0.136
_refine_diff_density_min -0.180
_refine_diff_density_rms 0.027
_refine_ls_abs_structure_details
;
 Flack x determined using 1309 quotients [(I+)-(I-)]/[(I+)+(I-)]
 (Parsons, Flack and Wagner, Acta Cryst. B69 (2013) 249-259).
;
_refine_ls_abs_structure_Flack 0.03(5)
_refine_ls_extinction_method none
_refine_ls_goodness_of_fit_ref 1.010
_refine_ls_hydrogen_treatment constr
_refine_ls_matrix_type full
_refine_ls_number_parameters 238
_refine_ls_number_reflns 3197
_refine_ls_number_restraints 0
_refine_ls_restrained_S_all 1.010
_refine_ls_R_factor_all 0.0304
_refine_ls_R_factor_gt 0.0296
_refine_ls_shift/su_max 0.000
_refine_ls_shift/su_mean 0.000
_refine_ls_structure_factor_coef Fsqd
_refine_ls_weighting_details 'w=1/[\s^2^(Fo^2^)+(0.0603P)^2^+0.1116P] where P=(Fo^2^+2Fc^2^)/3'
_refine_ls_weighting_scheme calc
_refine_ls_wR_factor_gt 0.0838
_refine_ls_wR_factor_ref 0.0850
_reflns_Friedel_coverage 0.737
_reflns_Friedel_fraction_full 0.996
_reflns_Friedel_fraction_max 0.996
_reflns_number_gt 3126
_reflns_number_total 3197
_reflns_threshold_expression 'I > 2\s(I)'
_cod_data_source_file d0sc07089k2.cif
_cod_data_source_block ta_a
_cod_depositor_comments
;
The following automatic conversions were performed:

data item '_chemical_absolute_configuration' value 'AD' was changed
to 'ad' in accordance with the
/home/data/users/saulius/crontab/automatic-downloads/rss-feeds/RSC/lib/dictionaries/cif_core.dic
dictionary named 'cif_core.dic' version 2.4.2 last updated on
2011-04-26.

Automatic conversion script
Id: cif_fix_values 7556 2019-12-06 15:28:31Z antanas 

 Adding full bibliography for 1560502--1560504.cif.
;
_cod_database_code 1560503
_shelx_shelxl_version_number 2016/6
_shelx_space_group_comment
;
The symmetry employed for this shelxl refinement is uniquely defined
by the following loop, which should always be used as a source of
symmetry information in preference to the above space-group names.
They are only intended as comments.
;
_shelx_estimated_absorpt_t_min 0.868
_shelx_estimated_absorpt_t_max 0.868

loop_
_space_group_symop_operation_xyz
'x, y, z'
'-x+1/2, -y, z+1/2'
'-x, y+1/2, -z+1/2'
'x+1/2, -y+1/2, -z'

loop_
_atom_site_label
_atom_site_type_symbol
_atom_site_fract_x
_atom_site_fract_y
_atom_site_fract_z
_atom_site_U_iso_or_equiv
_atom_site_adp_type
_atom_site_occupancy
_atom_site_site_symmetry_order
_atom_site_calc_flag
_atom_site_refinement_flags_posn
_atom_site_refinement_flags_adp
_atom_site_refinement_flags_occupancy
_atom_site_disorder_assembly
_atom_site_disorder_group
O1 O 0.36132(14) 0.75438(13) 0.05529(7) 0.0553(3) Uani 1 1 d . . . . .
C1 C 0.5077(2) 0.77356(19) 0.04144(10) 0.0563(5) Uani 1 1 d . . . . .
H1 H 0.549574 0.774356 -0.007585 0.068 Uiso 1 1 calc R U . . .
O2 O 0.09537(15) 0.70982(16) 0.14677(8) 0.0644(4) Uani 1 1 d . . . . .
C2 C 0.5841(2) 0.79123(17) 0.10765(10) 0.0499(4) Uani 1 1 d . . . . .
O4 O -0.09333(16) 0.57381(16) 0.39233(9) 0.0678(4) Uani 1 1 d . . . . .
C4 C 0.7703(2) 0.8306(2) 0.21137(11) 0.0576(5) Uani 1 1 d . . . . .
H4A H 0.760623 0.916429 0.218132 0.069 Uiso 1 1 calc R U . . .
H4B H 0.870104 0.808888 0.225106 0.069 Uiso 1 1 calc R U . . .
O3 O 0.46378(16) 0.61870(14) 0.51808(7) 0.0614(4) Uani 1 1 d . . . . .
C3 C 0.7451(2) 0.8003(2) 0.12580(11) 0.0591(5) Uani 1 1 d . . . . .
H3A H 0.789190 0.861851 0.093797 0.071 Uiso 1 1 calc R U . . .
H3B H 0.792652 0.724846 0.113767 0.071 Uiso 1 1 calc R U . . .
C5 C 0.66378(19) 0.76730(17) 0.26726(10) 0.0490(4) Uani 1 1 d . . . . .
H5A H 0.674376 0.681329 0.261764 0.059 Uiso 1 1 calc R U . . .
H5B H 0.688991 0.788303 0.320012 0.059 Uiso 1 1 calc R U . . .
C6 C 0.50300(19) 0.80256(14) 0.25141(9) 0.0426(4) Uani 1 1 d . . . . .
C7 C 0.4778(2) 0.78458(15) 0.16711(9) 0.0438(4) Uani 1 1 d . . . . .
C8 C 0.3469(2) 0.75982(17) 0.13400(10) 0.0466(4) Uani 1 1 d . . . . .
C9 C 0.21590(19) 0.72789(16) 0.17603(10) 0.0468(4) Uani 1 1 d . . . . .
C10 C 0.24547(18) 0.70978(15) 0.26108(9) 0.0431(4) Uani 1 1 d . . . . .
C11 C 0.38563(18) 0.73321(14) 0.29583(9) 0.0407(3) Uani 1 1 d . . . . .
C12 C 0.40765(19) 0.70051(16) 0.37113(9) 0.0440(4) Uani 1 1 d . . . . .
H12 H 0.498557 0.715237 0.393732 0.053 Uiso 1 1 calc R U . . .
C13 C 0.29646(19) 0.64493(15) 0.41580(10) 0.0440(4) Uani 1 1 d . . . . .
C14 C 0.15504(19) 0.62969(15) 0.38259(10) 0.0456(4) Uani 1 1 d . . . . .
C15 C 0.13407(19) 0.66114(16) 0.30482(10) 0.0459(4) Uani 1 1 d . . . . .
H15 H 0.042599 0.648802 0.282253 0.055 Uiso 1 1 calc R U . . .
C16 C 0.0390(2) 0.58023(18) 0.42858(11) 0.0524(4) Uani 1 1 d . . . . .
C17 C 0.0680(2) 0.54369(18) 0.50221(12) 0.0562(5) Uani 1 1 d . . . . .
H17 H -0.007187 0.511367 0.532050 0.067 Uiso 1 1 calc R U . . .
C18 C 0.2105(2) 0.55423(18) 0.53385(11) 0.0549(5) Uani 1 1 d . . . . .
H18 H 0.228152 0.526512 0.583673 0.066 Uiso 1 1 calc R U . . .
C19 C 0.3226(2) 0.60418(17) 0.49281(10) 0.0488(4) Uani 1 1 d . . . . .
C20 C 0.4769(3) 0.93652(16) 0.27065(11) 0.0573(5) Uani 1 1 d . . . . .
H20A H 0.539208 0.985242 0.238812 0.086 Uiso 1 1 calc R U . . .
H20B H 0.499324 0.950713 0.324090 0.086 Uiso 1 1 calc R U . . .
H20C H 0.376002 0.956495 0.260961 0.086 Uiso 1 1 calc R U . . .
C21 C 0.4987(3) 0.5784(2) 0.59344(11) 0.0659(5) Uani 1 1 d . . . . .
H21A H 0.482529 0.493644 0.596707 0.099 Uiso 1 1 calc R U . . .
H21B H 0.437436 0.618624 0.630369 0.099 Uiso 1 1 calc R U . . .
H21C H 0.599950 0.595589 0.604363 0.099 Uiso 1 1 calc R U . . .
C22 C -0.2168(3) 0.5422(3) 0.43713(15) 0.0784(7) Uani 1 1 d . . . . .
H22A H -0.303144 0.543595 0.405303 0.118 Uiso 1 1 calc R U . . .
H22B H -0.227914 0.598214 0.478780 0.118 Uiso 1 1 calc R U . . .
H22C H -0.203312 0.463199 0.457792 0.118 Uiso 1 1 calc R U . . .

loop_
_atom_site_aniso_label
_atom_site_aniso_U_11
_atom_site_aniso_U_22
_atom_site_aniso_U_33
_atom_site_aniso_U_23
_atom_site_aniso_U_13
_atom_site_aniso_U_12
O1 0.0604(7) 0.0733(8) 0.0322(6) -0.0020(5) 0.0001(5) 0.0015(7)
C1 0.0609(10) 0.0719(12) 0.0361(8) 0.0010(8) 0.0085(8) -0.0006(9)
O2 0.0502(7) 0.0996(11) 0.0434(7) -0.0022(7) -0.0051(6) -0.0036(7)
C2 0.0560(10) 0.0563(10) 0.0374(8) 0.0037(8) 0.0069(7) -0.0032(8)
O4 0.0455(7) 0.0968(11) 0.0611(8) 0.0085(8) 0.0087(6) -0.0068(7)
C4 0.0508(10) 0.0728(12) 0.0493(10) 0.0069(9) 0.0021(8) -0.0141(9)
O3 0.0609(8) 0.0844(9) 0.0389(7) 0.0139(6) -0.0032(6) -0.0095(7)
C3 0.0533(10) 0.0766(13) 0.0475(10) 0.0054(9) 0.0099(8) -0.0102(9)
C5 0.0482(9) 0.0584(10) 0.0405(8) 0.0057(7) -0.0007(7) -0.0076(7)
C6 0.0508(9) 0.0446(8) 0.0323(7) 0.0017(6) 0.0005(6) -0.0042(7)
C7 0.0524(9) 0.0455(8) 0.0333(8) 0.0013(6) 0.0027(7) -0.0001(7)
C8 0.0530(9) 0.0566(10) 0.0303(7) -0.0002(7) 0.0003(7) 0.0027(8)
C9 0.0459(9) 0.0561(9) 0.0385(8) -0.0042(7) -0.0019(7) 0.0028(8)
C10 0.0452(9) 0.0467(8) 0.0373(8) -0.0007(7) 0.0022(7) 0.0024(7)
C11 0.0446(8) 0.0424(8) 0.0350(7) -0.0014(6) 0.0038(6) 0.0009(6)
C12 0.0470(9) 0.0481(8) 0.0369(8) 0.0008(7) 0.0024(7) -0.0016(7)
C13 0.0499(9) 0.0454(8) 0.0367(8) -0.0003(7) 0.0059(7) 0.0016(7)
C14 0.0479(9) 0.0477(8) 0.0412(8) -0.0011(7) 0.0082(7) 0.0031(7)
C15 0.0412(8) 0.0522(9) 0.0443(9) -0.0023(7) 0.0015(7) 0.0028(7)
C16 0.0490(10) 0.0584(10) 0.0498(10) -0.0015(8) 0.0102(8) -0.0001(8)
C17 0.0581(11) 0.0618(11) 0.0486(9) 0.0006(9) 0.0173(9) -0.0057(8)
C18 0.0667(12) 0.0597(10) 0.0382(8) 0.0048(8) 0.0090(8) -0.0045(9)
C19 0.0555(10) 0.0534(9) 0.0373(8) 0.0007(7) 0.0054(8) -0.0008(7)
C20 0.0772(13) 0.0459(9) 0.0489(10) -0.0003(7) 0.0003(9) -0.0038(9)
C21 0.0746(13) 0.0816(13) 0.0415(9) 0.0105(9) -0.0049(9) -0.0082(11)
C22 0.0535(12) 0.1027(18) 0.0790(16) 0.0066(14) 0.0140(11) -0.0180(12)

loop_
_atom_type_symbol
_atom_type_description
_atom_type_scat_dispersion_real
_atom_type_scat_dispersion_imag
_atom_type_scat_source
C C 0.0181 0.0091 'International Tables Vol C Tables 4.2.6.8 and 6.1.1.4'
H H 0.0000 0.0000 'International Tables Vol C Tables 4.2.6.8 and 6.1.1.4'
O O 0.0492 0.0322 'International Tables Vol C Tables 4.2.6.8 and 6.1.1.4'

loop_
_geom_angle_atom_site_label_1
_geom_angle_atom_site_label_2
_geom_angle_atom_site_label_3
_geom_angle
_geom_angle_site_symmetry_1
_geom_angle_site_symmetry_3
_geom_angle_publ_flag
C8 O1 C1 105.08(14) . . ?
C2 C1 O1 111.99(16) . . ?
C2 C1 H1 124.0 . . ?
O1 C1 H1 124.0 . . ?
C1 C2 C7 104.82(17) . . ?
C1 C2 C3 133.45(17) . . ?
C7 C2 C3 121.27(16) . . ?
C16 O4 C22 117.75(17) . . ?
C3 C4 C5 114.17(16) . . ?
C3 C4 H4A 108.7 . . ?
C5 C4 H4A 108.7 . . ?
C3 C4 H4B 108.7 . . ?
C5 C4 H4B 108.7 . . ?
H4A C4 H4B 107.6 . . ?
C19 O3 C21 117.90(15) . . ?
C2 C3 C4 111.22(16) . . ?
C2 C3 H3A 109.4 . . ?
C4 C3 H3A 109.4 . . ?
C2 C3 H3B 109.4 . . ?
C4 C3 H3B 109.4 . . ?
H3A C3 H3B 108.0 . . ?
C6 C5 C4 111.64(15) . . ?
C6 C5 H5A 109.3 . . ?
C4 C5 H5A 109.3 . . ?
C6 C5 H5B 109.3 . . ?
C4 C5 H5B 109.3 . . ?
H5A C5 H5B 108.0 . . ?
C7 C6 C11 108.45(14) . . ?
C7 C6 C5 106.61(14) . . ?
C11 C6 C5 116.45(13) . . ?
C7 C6 C20 108.45(14) . . ?
C11 C6 C20 105.92(15) . . ?
C5 C6 C20 110.74(15) . . ?
C8 C7 C2 107.83(15) . . ?
C8 C7 C6 125.33(15) . . ?
C2 C7 C6 126.84(17) . . ?
C7 C8 O1 110.24(15) . . ?
C7 C8 C9 124.51(15) . . ?
O1 C8 C9 124.75(16) . . ?
O2 C9 C8 124.97(15) . . ?
O2 C9 C10 122.71(16) . . ?
C8 C9 C10 112.18(14) . . ?
C15 C10 C11 119.79(15) . . ?
C15 C10 C9 117.21(15) . . ?
C11 C10 C9 122.86(15) . . ?
C12 C11 C10 118.74(15) . . ?
C12 C11 C6 120.81(15) . . ?
C10 C11 C6 120.27(14) . . ?
C11 C12 C13 122.14(16) . . ?
C11 C12 H12 118.9 . . ?
C13 C12 H12 118.9 . . ?
C12 C13 C14 118.65(15) . . ?
C12 C13 C19 122.00(17) . . ?
C14 C13 C19 119.35(16) . . ?
C15 C14 C13 118.76(15) . . ?
C15 C14 C16 121.90(17) . . ?
C13 C14 C16 119.32(16) . . ?
C10 C15 C14 121.69(16) . . ?
C10 C15 H15 119.2 . . ?
C14 C15 H15 119.2 . . ?
O4 C16 C17 125.90(17) . . ?
O4 C16 C14 114.65(17) . . ?
C17 C16 C14 119.45(18) . . ?
C16 C17 C18 120.96(18) . . ?
C16 C17 H17 119.5 . . ?
C18 C17 H17 119.5 . . ?
C19 C18 C17 121.32(17) . . ?
C19 C18 H18 119.3 . . ?
C17 C18 H18 119.3 . . ?
C18 C19 O3 125.87(16) . . ?
C18 C19 C13 119.49(18) . . ?
O3 C19 C13 114.63(15) . . ?
C6 C20 H20A 109.5 . . ?
C6 C20 H20B 109.5 . . ?
H20A C20 H20B 109.5 . . ?
C6 C20 H20C 109.5 . . ?
H20A C20 H20C 109.5 . . ?
H20B C20 H20C 109.5 . . ?
O3 C21 H21A 109.5 . . ?
O3 C21 H21B 109.5 . . ?
H21A C21 H21B 109.5 . . ?
O3 C21 H21C 109.5 . . ?
H21A C21 H21C 109.5 . . ?
H21B C21 H21C 109.5 . . ?
O4 C22 H22A 109.5 . . ?
O4 C22 H22B 109.5 . . ?
H22A C22 H22B 109.5 . . ?
O4 C22 H22C 109.5 . . ?
H22A C22 H22C 109.5 . . ?
H22B C22 H22C 109.5 . . ?

loop_
_geom_bond_atom_site_label_1
_geom_bond_atom_site_label_2
_geom_bond_distance
_geom_bond_site_symmetry_2
_geom_bond_publ_flag
O1 C8 1.370(2) . ?
O1 C1 1.371(2) . ?
C1 C2 1.355(3) . ?
C1 H1 0.9300 . ?
O2 C9 1.225(2) . ?
C2 C7 1.414(2) . ?
C2 C3 1.502(3) . ?
O4 C16 1.360(2) . ?
O4 C22 1.410(2) . ?
C4 C3 1.536(3) . ?
C4 C5 1.541(2) . ?
C4 H4A 0.9700 . ?
C4 H4B 0.9700 . ?
O3 C19 1.368(2) . ?
O3 C21 1.416(2) . ?
C3 H3A 0.9700 . ?
C3 H3B 0.9700 . ?
C5 C6 1.540(2) . ?
C5 H5A 0.9700 . ?
C5 H5B 0.9700 . ?
C6 C7 1.490(2) . ?
C6 C11 1.527(2) . ?
C6 C20 1.552(2) . ?
C7 C8 1.351(3) . ?
C8 C9 1.441(2) . ?
C9 C10 1.510(2) . ?
C10 C15 1.377(2) . ?
C10 C11 1.435(2) . ?
C11 C12 1.368(2) . ?
C12 C13 1.417(2) . ?
C12 H12 0.9300 . ?
C13 C14 1.420(2) . ?
C13 C19 1.428(2) . ?
C14 C15 1.404(2) . ?
C14 C16 1.433(2) . ?
C15 H15 0.9300 . ?
C16 C17 1.363(3) . ?
C17 C18 1.413(3) . ?
C17 H17 0.9300 . ?
C18 C19 1.362(3) . ?
C18 H18 0.9300 . ?
C20 H20A 0.9600 . ?
C20 H20B 0.9600 . ?
C20 H20C 0.9600 . ?
C21 H21A 0.9600 . ?
C21 H21B 0.9600 . ?
C21 H21C 0.9600 . ?
C22 H22A 0.9600 . ?
C22 H22B 0.9600 . ?
C22 H22C 0.9600 . ?

loop_
_geom_torsion_atom_site_label_1
_geom_torsion_atom_site_label_2
_geom_torsion_atom_site_label_3
_geom_torsion_atom_site_label_4
_geom_torsion
_geom_torsion_site_symmetry_1
_geom_torsion_site_symmetry_2
_geom_torsion_site_symmetry_3
_geom_torsion_site_symmetry_4
_geom_torsion_publ_flag
C8 O1 C1 C2 -0.3(2) . . . . ?
O1 C1 C2 C7 -1.0(2) . . . . ?
O1 C1 C2 C3 171.0(2) . . . . ?
C1 C2 C3 C4 175.7(2) . . . . ?
C7 C2 C3 C4 -13.4(3) . . . . ?
C5 C4 C3 C2 38.9(3) . . . . ?
C3 C4 C5 C6 -61.2(2) . . . . ?
C4 C5 C6 C7 50.97(19) . . . . ?
C4 C5 C6 C11 172.13(16) . . . . ?
C4 C5 C6 C20 -66.81(19) . . . . ?
C1 C2 C7 C8 2.0(2) . . . . ?
C3 C2 C7 C8 -171.24(18) . . . . ?
C1 C2 C7 C6 -177.48(17) . . . . ?
C3 C2 C7 C6 9.3(3) . . . . ?
C11 C6 C7 C8 26.8(2) . . . . ?
C5 C6 C7 C8 152.91(17) . . . . ?
C20 C6 C7 C8 -87.8(2) . . . . ?
C11 C6 C7 C2 -153.87(17) . . . . ?
C5 C6 C7 C2 -27.7(2) . . . . ?
C20 C6 C7 C2 91.5(2) . . . . ?
C2 C7 C8 O1 -2.3(2) . . . . ?
C6 C7 C8 O1 177.17(15) . . . . ?
C2 C7 C8 C9 169.99(17) . . . . ?
C6 C7 C8 C9 -10.6(3) . . . . ?
C1 O1 C8 C7 1.6(2) . . . . ?
C1 O1 C8 C9 -170.61(18) . . . . ?
C7 C8 C9 O2 177.02(19) . . . . ?
O1 C8 C9 O2 -11.8(3) . . . . ?
C7 C8 C9 C10 -7.2(3) . . . . ?
O1 C8 C9 C10 163.93(17) . . . . ?
O2 C9 C10 C15 5.7(3) . . . . ?
C8 C9 C10 C15 -170.16(16) . . . . ?
O2 C9 C10 C11 -178.67(17) . . . . ?
C8 C9 C10 C11 5.5(2) . . . . ?
C15 C10 C11 C12 3.4(2) . . . . ?
C9 C10 C11 C12 -172.09(15) . . . . ?
C15 C10 C11 C6 -171.59(15) . . . . ?
C9 C10 C11 C6 12.9(2) . . . . ?
C7 C6 C11 C12 158.26(16) . . . . ?
C5 C6 C11 C12 38.1(2) . . . . ?
C20 C6 C11 C12 -85.51(19) . . . . ?
C7 C6 C11 C10 -26.8(2) . . . . ?
C5 C6 C11 C10 -147.00(15) . . . . ?
C20 C6 C11 C10 89.41(18) . . . . ?
C10 C11 C12 C13 -0.3(2) . . . . ?
C6 C11 C12 C13 174.69(16) . . . . ?
C11 C12 C13 C14 -4.0(3) . . . . ?
C11 C12 C13 C19 176.04(17) . . . . ?
C12 C13 C14 C15 5.2(2) . . . . ?
C19 C13 C14 C15 -174.85(16) . . . . ?
C12 C13 C14 C16 -176.26(16) . . . . ?
C19 C13 C14 C16 3.7(2) . . . . ?
C11 C10 C15 C14 -2.2(3) . . . . ?
C9 C10 C15 C14 173.59(16) . . . . ?
C13 C14 C15 C10 -2.2(3) . . . . ?
C16 C14 C15 C10 179.32(17) . . . . ?
C22 O4 C16 C17 9.3(3) . . . . ?
C22 O4 C16 C14 -171.21(19) . . . . ?
C15 C14 C16 O4 -4.0(3) . . . . ?
C13 C14 C16 O4 177.51(15) . . . . ?
C15 C14 C16 C17 175.55(18) . . . . ?
C13 C14 C16 C17 -2.9(3) . . . . ?
O4 C16 C17 C18 179.68(19) . . . . ?
C14 C16 C17 C18 0.2(3) . . . . ?
C16 C17 C18 C19 1.9(3) . . . . ?
C17 C18 C19 O3 179.88(17) . . . . ?
C17 C18 C19 C13 -1.1(3) . . . . ?
C21 O3 C19 C18 0.2(3) . . . . ?
C21 O3 C19 C13 -178.88(17) . . . . ?
C12 C13 C19 C18 178.26(18) . . . . ?
C14 C13 C19 C18 -1.7(3) . . . . ?
C12 C13 C19 O3 -2.6(2) . . . . ?
C14 C13 C19 O3 177.45(15) . . . . ?
